data_4003613
loop_
_publ_author_name
'Creason, Tielyr D.'
'McWhorter, Timothy M.'
'Bell, Zane'
'Du, Mao-Hua'
'Saparov, Bayrammurad'

_publ_section_title
;
 K2CuX3 (X = Cl, Br): All-Inorganic Lead-Free Blue Emitters with
 Near-Unity Photoluminescence Quantum Yield
;
_journal_name_full 'Chemistry of Materials'
_journal_paper_doi 10.1021/acs.chemmater.0c02098
_journal_year 2020
_chemical_formula_moiety 'Cl3 Cu K2'
_chemical_formula_sum 'Cl3 Cu K2'
_chemical_formula_weight 248.09
_space_group_crystal_system orthorhombic
_space_group_IT_number 62
_space_group_name_Hall '-P 2ac 2n'
_space_group_name_H-M_alt 'P n m a'
_atom_sites_solution_primary dual
_atom_sites_solution_secondary difmap
_audit_creation_method SHELXL-2018/3
_audit_update_record
;
2020-03-11 deposited with the CCDC.	2020-04-30 downloaded from the CCDC.
;
_cell_angle_alpha 90
_cell_angle_beta 90
_cell_angle_gamma 90
_cell_formula_units_Z 4
_cell_length_a 11.9388(5)
_cell_length_b 4.1112(2)
_cell_length_c 12.5095(5)
_cell_measurement_reflns_used 4715
_cell_measurement_temperature 100(2)
_cell_measurement_theta_max 37.74
_cell_measurement_theta_min 3.26
_cell_volume 614.00(5)
_computing_cell_refinement 'SAINT (Bruker, 2016)'
_computing_data_collection 'APEX3 (Bruker, 2018)'
_computing_data_reduction 'SAINT (Bruker, 2016)'
_computing_molecular_graphics 'Mercury (CCDC, 2018)'
_computing_publication_material 'SHELXL-2018/3 (Sheldrick, 2015b)'
_computing_structure_refinement 'SHELXL-2018/3 (Sheldrick, 2015b)'
_computing_structure_solution 'SHELXT (Sheldrick, 2015a)'
_diffrn_ambient_temperature 100(2)
_diffrn_measured_fraction_theta_full 0.997
_diffrn_measured_fraction_theta_max 0.987
_diffrn_measurement_device_type 'Bruker Photon II CMOS'
_diffrn_measurement_method '\w and \f scans'
_diffrn_radiation_type MoK\a
_diffrn_radiation_wavelength 0.71073
_diffrn_reflns_av_R_equivalents 0.0296
_diffrn_reflns_av_unetI/netI 0.0260
_diffrn_reflns_Laue_measured_fraction_full 0.997
_diffrn_reflns_Laue_measured_fraction_max 0.987
_diffrn_reflns_limit_h_max 19
_diffrn_reflns_limit_h_min -20
_diffrn_reflns_limit_k_max 6
_diffrn_reflns_limit_k_min -7
_diffrn_reflns_limit_l_max 11
_diffrn_reflns_limit_l_min -21
_diffrn_reflns_number 8078
_diffrn_reflns_point_group_measured_fraction_full 0.997
_diffrn_reflns_point_group_measured_fraction_max 0.987
_diffrn_reflns_theta_full 25.242
_diffrn_reflns_theta_max 37.829
_diffrn_reflns_theta_min 2.358
_diffrn_source 'microfocus sealed tube'
_exptl_absorpt_coefficient_mu 6.068
_exptl_absorpt_correction_T_max 0.7474
_exptl_absorpt_correction_T_min 0.5509
_exptl_absorpt_correction_type multi-scan
_exptl_absorpt_process_details
; 
 SADABS 2016/2: Krause, L., Herbst-Irmer, R., Sheldrick G.M. & Stalke D., 
 J. Appl. Cryst. 48 (2015) 3-10 
;
_exptl_crystal_colour colourless
_exptl_crystal_density_diffrn 2.684
_exptl_crystal_description needle
_exptl_crystal_F_000 472
_exptl_crystal_preparation Luminescent
_exptl_crystal_size_max 0.083
_exptl_crystal_size_mid 0.063
_exptl_crystal_size_min 0.058
_refine_diff_density_max 0.623
_refine_diff_density_min -0.568
_refine_diff_density_rms 0.136
_refine_ls_extinction_coef 0.0036(6)
_refine_ls_extinction_expression Fc^*^=kFc[1+0.001xFc^2^\l^3^/sin(2\q)]^-1/4^
_refine_ls_extinction_method 'SHELXL-2018/3 (Sheldrick 2018)'
_refine_ls_goodness_of_fit_ref 1.006
_refine_ls_hydrogen_treatment undef
_refine_ls_matrix_type full
_refine_ls_number_parameters 38
_refine_ls_number_reflns 1801
_refine_ls_number_restraints 0
_refine_ls_restrained_S_all 1.006
_refine_ls_R_factor_all 0.0264
_refine_ls_R_factor_gt 0.0215
_refine_ls_shift/su_max 0.001
_refine_ls_shift/su_mean 0.000
_refine_ls_structure_factor_coef Fsqd
_refine_ls_weighting_details 'w=1/[\s^2^(Fo^2^)+(0.0220P)^2^+0.3000P] where P=(Fo^2^+2Fc^2^)/3'
_refine_ls_weighting_scheme calc
_refine_ls_wR_factor_gt 0.0470
_refine_ls_wR_factor_ref 0.0498
_reflns_Friedel_coverage 0.000
_reflns_number_gt 1623
_reflns_number_total 1801
_reflns_threshold_expression 'I > 2\s(I)'
_cod_data_source_file cm0c02098_si_002.cif
_cod_data_source_block 20038
_cod_database_code 4003613
_shelx_space_group_comment
; 
The symmetry employed for this shelxl refinement is uniquely defined 
by the following loop, which should always be used as a source of 
symmetry information in preference to the above space-group names. 
They are only intended as comments. 
;
_shelx_estimated_absorpt_t_min 0.633
_shelx_estimated_absorpt_t_max 0.720

loop_
_space_group_symop_operation_xyz
'x, y, z'
'-x+1/2, -y, z+1/2'
'-x, y+1/2, -z'
'x+1/2, -y+1/2, -z+1/2'
'-x, -y, -z'
'x-1/2, y, -z-1/2'
'x, -y-1/2, z'
'-x-1/2, y-1/2, z-1/2'

loop_
_atom_site_label
_atom_site_type_symbol
_atom_site_fract_x
_atom_site_fract_y
_atom_site_fract_z
_atom_site_U_iso_or_equiv
_atom_site_adp_type
_atom_site_occupancy
_atom_site_site_symmetry_order
_atom_site_calc_flag
_atom_site_refinement_flags_posn
_atom_site_refinement_flags_adp
_atom_site_refinement_flags_occupancy
_atom_site_disorder_assembly
_atom_site_disorder_group
Cu1 Cu 0.75408(2) 0.750000 0.69905(2) 0.01139(5) Uani 1 2 d S T P . .
Cl1 Cl 0.63409(3) 0.750000 0.55196(3) 0.00982(7) Uani 1 2 d S T P . .
K1 K 0.82716(3) 0.250000 0.48236(3) 0.01028(6) Uani 1 2 d S T P . .
K2 K 0.48778(3) 0.250000 0.67425(3) 0.01011(6) Uani 1 2 d S T P . .
Cl2 Cl 0.72323(3) 0.250000 0.79223(3) 0.00917(7) Uani 1 2 d S T P . .
Cl3 Cl 0.94091(3) 0.750000 0.64054(3) 0.00989(7) Uani 1 2 d S T P . .

loop_
_atom_site_aniso_label
_atom_site_aniso_U_11
_atom_site_aniso_U_22
_atom_site_aniso_U_33
_atom_site_aniso_U_23
_atom_site_aniso_U_13
_atom_site_aniso_U_12
Cu1 0.00970(9) 0.01355(10) 0.01091(9) 0.000 -0.00050(7) 0.000
Cl1 0.00847(13) 0.01225(15) 0.00875(14) 0.000 -0.00056(11) 0.000
K1 0.01025(12) 0.01016(13) 0.01042(13) 0.000 -0.00026(10) 0.000
K2 0.00876(12) 0.01120(14) 0.01038(13) 0.000 0.00056(10) 0.000
Cl2 0.00906(13) 0.00903(14) 0.00941(14) 0.000 -0.00029(11) 0.000
Cl3 0.00767(13) 0.01156(15) 0.01043(15) 0.000 0.00035(11) 0.000

loop_
_atom_type_symbol
_atom_type_description
_atom_type_scat_dispersion_real
_atom_type_scat_dispersion_imag
_atom_type_scat_source
Cl Cl 0.1484 0.1585 'International Tables Vol C Tables 4.2.6.8 and 6.1.1.4'
K K 0.2009 0.2494 'International Tables Vol C Tables 4.2.6.8 and 6.1.1.4'
Cu Cu 0.3201 1.2651 'International Tables Vol C Tables 4.2.6.8 and 6.1.1.4'

loop_
_geom_angle_atom_site_label_1
_geom_angle_atom_site_label_2
_geom_angle_atom_site_label_3
_geom_angle
_geom_angle_site_symmetry_1
_geom_angle_site_symmetry_3
_geom_angle_publ_flag
Cl1 Cu1 Cl3 109.736(16) . . ?
Cl1 Cu1 Cl2 106.853(11) . 1_565 ?
Cl3 Cu1 Cl2 107.357(11) . 1_565 ?
Cl1 Cu1 Cl2 106.853(11) . . ?
Cl3 Cu1 Cl2 107.357(11) . . ?
Cl2 Cu1 Cl2 118.521(18) 1_565 . ?
Cl1 Cu1 K1 62.847(10) . . ?
Cl3 Cu1 K1 61.529(10) . . ?
Cl2 Cu1 K1 156.563(11) 1_565 . ?
Cl2 Cu1 K1 84.915(10) . . ?
Cl1 Cu1 K1 62.846(10) . 1_565 ?
Cl3 Cu1 K1 61.530(10) . 1_565 ?
Cl2 Cu1 K1 84.915(9) 1_565 1_565 ?
Cl2 Cu1 K1 156.563(11) . 1_565 ?
K1 Cu1 K1 71.648(9) . 1_565 ?
Cl1 Cu1 K1 126.789(13) . 2_665 ?
Cl3 Cu1 K1 123.475(13) . 2_665 ?
Cl2 Cu1 K1 59.287(9) 1_565 2_665 ?
Cl2 Cu1 K1 59.286(9) . 2_665 ?
K1 Cu1 K1 144.098(5) . 2_665 ?
K1 Cu1 K1 144.098(4) 1_565 2_665 ?
Cl1 Cu1 K2 54.646(9) . . ?
Cl3 Cu1 K2 140.333(8) . . ?
Cl2 Cu1 K2 112.086(12) 1_565 . ?
Cl2 Cu1 K2 56.342(10) . . ?
K1 Cu1 K2 80.106(8) . . ?
K1 Cu1 K2 117.491(9) 1_565 . ?
K1 Cu1 K2 81.826(8) 2_665 . ?
Cl1 Cu1 K2 54.647(9) . 1_565 ?
Cl3 Cu1 K2 140.333(8) . 1_565 ?
Cl2 Cu1 K2 56.343(10) 1_565 1_565 ?
Cl2 Cu1 K2 112.084(12) . 1_565 ?
K1 Cu1 K2 117.492(9) . 1_565 ?
K1 Cu1 K2 80.106(7) 1_565 1_565 ?
K1 Cu1 K2 81.826(8) 2_665 1_565 ?
K2 Cu1 K2 65.522(7) . 1_565 ?
Cl1 Cu1 K2 141.074(8) . 6_667 ?
Cl3 Cu1 K2 55.531(9) . 6_667 ?
Cl2 Cu1 K2 56.388(11) 1_565 6_667 ?
Cl2 Cu1 K2 111.945(12) . 6_667 ?
K1 Cu1 K2 117.054(9) . 6_667 ?
K1 Cu1 K2 79.828(8) 1_565 6_667 ?
K1 Cu1 K2 78.002(8) 2_665 6_667 ?
K2 Cu1 K2 159.826(7) . 6_667 ?
K2 Cu1 K2 110.784(4) 1_565 6_667 ?
Cl1 Cu1 K2 141.074(8) . 6_657 ?
Cl3 Cu1 K2 55.531(9) . 6_657 ?
Cl2 Cu1 K2 111.945(12) 1_565 6_657 ?
Cl2 Cu1 K2 56.389(11) . 6_657 ?
K1 Cu1 K2 79.827(7) . 6_657 ?
K1 Cu1 K2 117.055(9) 1_565 6_657 ?
K1 Cu1 K2 78.002(8) 2_665 6_657 ?
K2 Cu1 K2 110.784(4) . 6_657 ?
K2 Cu1 K2 159.825(7) 1_565 6_657 ?
K2 Cu1 K2 65.289(7) 6_667 6_657 ?
Cu1 Cl1 K2 87.524(12) . . ?
Cu1 Cl1 K2 87.524(12) . 1_565 ?
K2 Cl1 K2 83.037(13) . 1_565 ?
Cu1 Cl1 K2 169.304(18) . 5_666 ?
K2 Cl1 K2 100.438(12) . 5_666 ?
K2 Cl1 K2 100.439(12) 1_565 5_666 ?
Cu1 Cl1 K1 76.867(11) . 1_565 ?
K2 Cl1 K1 164.385(16) . 1_565 ?
K2 Cl1 K1 96.537(7) 1_565 1_565 ?
K2 Cl1 K1 94.998(12) 5_666 1_565 ?
Cu1 Cl1 K1 76.866(11) . . ?
K2 Cl1 K1 96.537(7) . . ?
K2 Cl1 K1 164.384(16) 1_565 . ?
K2 Cl1 K1 94.999(12) 5_666 . ?
K1 Cl1 K1 79.672(12) 1_565 . ?
Cl3 K1 Cl3 81.164(13) 1_545 . ?
Cl3 K1 Cl3 85.884(12) 1_545 5_766 ?
Cl3 K1 Cl3 85.885(12) . 5_766 ?
Cl3 K1 Cl2 97.372(8) 1_545 2_654 ?
Cl3 K1 Cl2 164.558(15) . 2_654 ?
Cl3 K1 Cl2 78.674(11) 5_766 2_654 ?
Cl3 K1 Cl2 164.557(15) 1_545 2_664 ?
Cl3 K1 Cl2 97.372(8) . 2_664 ?
Cl3 K1 Cl2 78.674(11) 5_766 2_664 ?
Cl2 K1 Cl2 79.917(12) 2_654 2_664 ?
Cl3 K1 Cl1 73.865(10) 1_545 1_545 ?
Cl3 K1 Cl1 123.748(15) . 1_545 ?
Cl3 K1 Cl1 139.442(7) 5_766 1_545 ?
Cl2 K1 Cl1 69.830(10) 2_654 1_545 ?
Cl2 K1 Cl1 118.555(14) 2_664 1_545 ?
Cl3 K1 Cl1 123.749(15) 1_545 . ?
Cl3 K1 Cl1 73.864(10) . . ?
Cl3 K1 Cl1 139.442(7) 5_766 . ?
Cl2 K1 Cl1 118.555(14) 2_654 . ?
Cl2 K1 Cl1 69.830(10) 2_664 . ?
Cl1 K1 Cl1 79.671(12) 1_545 . ?
Cl3 K1 Cu1 90.242(11) 1_545 . ?
Cl3 K1 Cu1 40.773(8) . . ?
Cl3 K1 Cu1 126.289(10) 5_766 . ?
Cl2 K1 Cu1 154.521(13) 2_654 . ?
Cl2 K1 Cu1 98.682(7) 2_664 . ?
Cl1 K1 Cu1 89.258(11) 1_545 . ?
Cl1 K1 Cu1 40.287(8) . . ?
Cl3 K1 Cu1 40.775(8) 1_545 1_545 ?
Cl3 K1 Cu1 90.242(11) . 1_545 ?
Cl3 K1 Cu1 126.289(10) 5_766 1_545 ?
Cl2 K1 Cu1 98.682(7) 2_654 1_545 ?
Cl2 K1 Cu1 154.521(13) 2_664 1_545 ?
Cl1 K1 Cu1 40.286(8) 1_545 1_545 ?
Cl1 K1 Cu1 89.258(10) . 1_545 ?
Cu1 K1 Cu1 71.648(9) . 1_545 ?
Cl3 K1 Cu1 135.842(8) 1_545 2_664 ?
Cl3 K1 Cu1 135.842(8) . 2_664 ?
Cl3 K1 Cu1 76.266(10) 5_766 2_664 ?
Cl2 K1 Cu1 39.971(6) 2_654 2_664 ?
Cl2 K1 Cu1 39.971(6) 2_664 2_664 ?
Cl1 K1 Cu1 94.133(10) 1_545 2_664 ?
Cl1 K1 Cu1 94.133(10) . 2_664 ?
Cu1 K1 Cu1 132.755(7) . 2_664 ?
Cu1 K1 Cu1 132.754(7) 1_545 2_664 ?
Cl3 K1 K1 49.419(6) 1_545 1_545 ?
Cl3 K1 K1 130.583(6) . 1_545 ?
Cl3 K1 K1 90.0 5_766 1_545 ?
Cl2 K1 K1 50.041(6) 2_654 1_545 ?
Cl2 K1 K1 129.958(6) 2_664 1_545 ?
Cl1 K1 K1 50.164(6) 1_545 1_545 ?
Cl1 K1 K1 129.835(6) . 1_545 ?
Cu1 K1 K1 125.825(4) . 1_545 ?
Cu1 K1 K1 54.176(4) 1_545 1_545 ?
Cu1 K1 K1 90.0 2_664 1_545 ?
Cl3 K1 K1 130.583(6) 1_545 1_565 ?
Cl3 K1 K1 49.419(6) . 1_565 ?
Cl3 K1 K1 90.0 5_766 1_565 ?
Cl2 K1 K1 129.958(6) 2_654 1_565 ?
Cl2 K1 K1 50.041(6) 2_664 1_565 ?
Cl1 K1 K1 129.835(6) 1_545 1_565 ?
Cl1 K1 K1 50.164(6) . 1_565 ?
Cu1 K1 K1 54.176(4) . 1_565 ?
Cu1 K1 K1 125.825(4) 1_545 1_565 ?
Cu1 K1 K1 90.0 2_664 1_565 ?
K1 K1 K1 180.0 1_545 1_565 ?
Cl1 K2 Cl1 83.038(13) . 1_545 ?
Cl1 K2 Cl3 91.740(8) . 6_557 ?
Cl1 K2 Cl3 153.660(15) 1_545 6_557 ?
Cl1 K2 Cl3 153.660(15) . 6_547 ?
Cl1 K2 Cl3 91.740(8) 1_545 6_547 ?
Cl3 K2 Cl3 81.550(13) 6_557 6_547 ?
Cl1 K2 Cl2 74.372(11) . . ?
Cl1 K2 Cl2 74.372(11) 1_545 . ?
Cl3 K2 Cl2 79.351(11) 6_557 . ?
Cl3 K2 Cl2 79.351(11) 6_547 . ?
Cl1 K2 Cl1 79.562(12) . 5_666 ?
Cl1 K2 Cl1 79.562(12) 1_545 5_666 ?
Cl3 K2 Cl1 124.986(11) 6_557 5_666 ?
Cl3 K2 Cl1 124.986(10) 6_547 5_666 ?
Cl2 K2 Cl1 144.910(15) . 5_666 ?
Cl1 K2 Cl2 128.556(10) . 6_557 ?
Cl1 K2 Cl2 128.556(10) 1_545 6_557 ?
Cl3 K2 Cl2 74.151(11) 6_557 6_557 ?
Cl3 K2 Cl2 74.151(11) 6_547 6_557 ?
Cl2 K2 Cl2 144.737(12) . 6_557 ?
Cl1 K2 Cl2 70.353(12) 5_666 6_557 ?
Cl1 K2 Cu1 85.846(10) . 1_545 ?
Cl1 K2 Cu1 37.829(8) 1_545 1_545 ?
Cl3 K2 Cu1 116.237(12) 6_557 1_545 ?
Cl3 K2 Cu1 74.649(8) 6_547 1_545 ?
Cl2 K2 Cu1 38.832(6) . 1_545 ?
Cl1 K2 Cu1 117.086(10) 5_666 1_545 ?
Cl2 K2 Cu1 144.978(6) 6_557 1_545 ?
Cl1 K2 Cu1 37.829(8) . . ?
Cl1 K2 Cu1 85.846(10) 1_545 . ?
Cl3 K2 Cu1 74.649(8) 6_557 . ?
Cl3 K2 Cu1 116.237(12) 6_547 . ?
Cl2 K2 Cu1 38.831(6) . . ?
Cl1 K2 Cu1 117.086(10) 5_666 . ?
Cl2 K2 Cu1 144.978(6) 6_557 . ?
Cu1 K2 Cu1 65.522(7) 1_545 . ?
Cl1 K2 Cu1 167.193(11) . 6_547 ?
Cl1 K2 Cu1 105.070(6) 1_545 6_547 ?
Cl3 K2 Cu1 85.180(10) 6_557 6_547 ?
Cl3 K2 Cu1 37.945(8) 6_547 6_547 ?
Cl2 K2 Cu1 117.059(10) . 6_547 ?
Cl1 K2 Cu1 92.012(10) 5_666 6_547 ?
Cl2 K2 Cu1 38.691(6) 6_557 6_547 ?
Cu1 K2 Cu1 106.674(5) 1_545 6_547 ?
Cu1 K2 Cu1 150.543(10) . 6_547 ?
Cl1 K2 Cu1 105.070(6) . 6_557 ?
Cl1 K2 Cu1 167.193(11) 1_545 6_557 ?
Cl3 K2 Cu1 37.945(8) 6_557 6_557 ?
Cl3 K2 Cu1 85.180(10) 6_547 6_557 ?
Cl2 K2 Cu1 117.059(10) . 6_557 ?
Cl1 K2 Cu1 92.012(10) 5_666 6_557 ?
Cl2 K2 Cu1 38.691(6) 6_557 6_557 ?
Cu1 K2 Cu1 150.543(10) 1_545 6_557 ?
Cu1 K2 Cu1 106.674(5) . 6_557 ?
Cu1 K2 Cu1 65.288(7) 6_547 6_557 ?
Cl1 K2 K2 48.482(6) . 1_565 ?
Cl1 K2 K2 131.519(6) 1_545 1_565 ?
Cl3 K2 K2 49.225(6) 6_557 1_565 ?
Cl3 K2 K2 130.774(6) 6_547 1_565 ?
Cl2 K2 K2 90.0 . 1_565 ?
Cl1 K2 K2 90.000(1) 5_666 1_565 ?
Cl2 K2 K2 90.0 6_557 1_565 ?
Cu1 K2 K2 122.762(3) 1_545 1_565 ?
Cu1 K2 K2 57.239(4) . 1_565 ?
Cu1 K2 K2 122.643(3) 6_547 1_565 ?
Cu1 K2 K2 57.356(3) 6_557 1_565 ?
Cu1 Cl2 Cu1 118.521(18) 1_545 . ?
Cu1 Cl2 K2 84.826(11) 1_545 . ?
Cu1 Cl2 K2 84.826(11) . . ?
Cu1 Cl2 K2 84.920(11) 1_545 6_657 ?
Cu1 Cl2 K2 84.919(11) . 6_657 ?
K2 Cl2 K2 159.861(14) . 6_657 ?
Cu1 Cl2 K1 160.583(14) 1_545 2_665 ?
Cu1 Cl2 K1 80.742(8) . 2_665 ?
K2 Cl2 K1 100.313(12) . 2_665 ?
K2 Cl2 K1 95.079(12) 6_657 2_665 ?
Cu1 Cl2 K1 80.742(8) 1_545 2_655 ?
Cu1 Cl2 K1 160.583(14) . 2_655 ?
K2 Cl2 K1 100.313(12) . 2_655 ?
K2 Cl2 K1 95.079(12) 6_657 2_655 ?
K1 Cl2 K1 79.918(12) 2_665 2_655 ?
Cu1 Cl3 K2 86.525(12) . 6_667 ?
Cu1 Cl3 K2 86.525(12) . 6_657 ?
K2 Cl3 K2 81.551(13) 6_667 6_657 ?
Cu1 Cl3 K1 77.697(11) . . ?
K2 Cl3 K1 164.198(15) 6_667 . ?
K2 Cl3 K1 96.458(7) 6_657 . ?
Cu1 Cl3 K1 77.697(11) . 1_565 ?
K2 Cl3 K1 96.459(7) 6_667 1_565 ?
K2 Cl3 K1 164.198(15) 6_657 1_565 ?
K1 Cl3 K1 81.163(13) . 1_565 ?
Cu1 Cl3 K1 169.129(18) . 5_766 ?
K2 Cl3 K1 101.647(12) 6_667 5_766 ?
K2 Cl3 K1 101.647(12) 6_657 5_766 ?
K1 Cl3 K1 94.116(12) . 5_766 ?
K1 Cl3 K1 94.116(12) 1_565 5_766 ?

loop_
_geom_bond_atom_site_label_1
_geom_bond_atom_site_label_2
_geom_bond_distance
_geom_bond_site_symmetry_2
_geom_bond_publ_flag
Cu1 Cl1 2.3319(4) . ?
Cu1 Cl3 2.3475(4) . ?
Cu1 Cl2 2.3916(2) 1_565 ?
Cu1 Cl2 2.3916(2) . ?
Cu1 K1 3.5120(3) . ?
Cu1 K1 3.5121(3) 1_565 ?
Cu1 K1 3.6744(4) 2_665 ?
Cu1 K2 3.7987(4) . ?
Cu1 K2 3.7987(4) 1_565 ?
Cu1 K2 3.8107(3) 6_667 ?
Cu1 K2 3.8107(3) 6_657 ?
Cl1 K2 3.1011(4) . ?
Cl1 K2 3.1011(4) 1_565 ?
Cl1 K2 3.1820(5) 5_666 ?
Cl1 K1 3.2089(4) 1_565 ?
Cl1 K1 3.2089(4) . ?
K1 Cl3 3.1598(4) 1_545 ?
K1 Cl3 3.1599(4) . ?
K1 Cl3 3.1670(5) 5_766 ?
K1 Cl2 3.2007(4) 2_654 ?
K1 Cl2 3.2007(4) 2_664 ?
K1 K1 4.1112(2) 1_545 ?
K1 K1 4.11120(19) 1_565 ?
K2 Cl3 3.1475(4) 6_557 ?
K2 Cl3 3.1475(4) 6_547 ?
K2 Cl2 3.1748(5) . ?
K2 Cl2 3.1862(5) 6_557 ?
K2 K2 4.11120(19) 1_565 ?
